data_2211179
loop_
_publ_author_name
'Wen, Li-Rong'
'Zhou, Jian-Xia'
'Sun, En-Tao'

_publ_section_title 4-Amino-6-(4-chlorobenzyl)-3-thioxo-2,3-dihydro-1,2,4-triazin-5(4<i>H</i>)-one
_journal_issue 11
_journal_name_full 'Acta Crystallographica Section E'
_journal_page_first o5230
_journal_page_last o5231
_journal_paper_doi 10.1107/S1600536806043820
_journal_volume 62
_journal_year 2006
_chemical_formula_iupac 'C10 H9 Cl N4 O S'
_chemical_formula_moiety 'C10 H9 Cl N4 O S'
_chemical_formula_sum 'C10 H9 Cl N4 O S'
_chemical_formula_weight 268.72
_chemical_name_systematic
;
6-(4-chlorobenzyl)-4-amino-3-mercapto-1,2,4-triazin-5(4H)-one
;
_space_group_IT_number 2
_symmetry_cell_setting triclinic
_symmetry_space_group_name_Hall '-P 1'
_symmetry_space_group_name_H-M 'P -1'
_atom_sites_solution_hydrogens geom
_atom_sites_solution_primary direct
_atom_sites_solution_secondary difmap
_cell_angle_alpha 83.156(7)
_cell_angle_beta 85.389(7)
_cell_angle_gamma 75.559(8)
_cell_formula_units_Z 2
_cell_length_a 6.7719(13)
_cell_length_b 7.1878(14)
_cell_length_c 12.3152(18)
_cell_measurement_reflns_used 1760
_cell_measurement_temperature 294(2)
_cell_measurement_theta_max 27.5
_cell_measurement_theta_min 2.9
_cell_volume 575.57(18)
_computing_cell_refinement 'SAINT (Bruker, 1999)'
_computing_data_collection 'SMART (Bruker, 1998)'
_computing_data_reduction SAINT
_computing_molecular_graphics 'SHELXTL (Bruker, 1999)'
_computing_publication_material SHELXTL
_computing_structure_refinement 'SHELXL97 (Sheldrick, 1997)'
_computing_structure_solution 'SHELXS97 (Sheldrick, 1997)'
_diffrn_ambient_temperature 294(2)
_diffrn_detector_area_resol_mean 7.31
_diffrn_measured_fraction_theta_full 0.984
_diffrn_measured_fraction_theta_max 0.984
_diffrn_measurement_device_type 'Bruker APEXII CCD area-detector'
_diffrn_measurement_method \w
_diffrn_radiation_monochromator confocal
_diffrn_radiation_source 'rotating anode'
_diffrn_radiation_type MoK\a
_diffrn_radiation_wavelength 0.71070
_diffrn_reflns_av_R_equivalents 0.0268
_diffrn_reflns_av_sigmaI/netI 0.0494
_diffrn_reflns_limit_h_max 8
_diffrn_reflns_limit_h_min -8
_diffrn_reflns_limit_k_max 9
_diffrn_reflns_limit_k_min -8
_diffrn_reflns_limit_l_max 14
_diffrn_reflns_limit_l_min -15
_diffrn_reflns_number 4915
_diffrn_reflns_theta_full 27.47
_diffrn_reflns_theta_max 27.47
_diffrn_reflns_theta_min 1.67
_diffrn_standards_interval_count 0
_diffrn_standards_number 0
_exptl_absorpt_coefficient_mu 0.501
_exptl_absorpt_correction_T_max 0.9516
_exptl_absorpt_correction_T_min 0.8978
_exptl_absorpt_correction_type multi-scan
_exptl_absorpt_process_details '(SADABS; Sheldrick, 1996)'
_exptl_crystal_colour colourless
_exptl_crystal_density_diffrn 1.551
_exptl_crystal_density_method 'not measured'
_exptl_crystal_description platelet
_exptl_crystal_F_000 276
_exptl_crystal_size_max 0.22
_exptl_crystal_size_mid 0.20
_exptl_crystal_size_min 0.10
_refine_diff_density_max 0.181
_refine_diff_density_min -0.240
_refine_ls_extinction_method none
_refine_ls_goodness_of_fit_ref 1.034
_refine_ls_hydrogen_treatment mixed
_refine_ls_matrix_type full
_refine_ls_number_parameters 167
_refine_ls_number_reflns 2596
_refine_ls_number_restraints 0
_refine_ls_restrained_S_all 1.034
_refine_ls_R_factor_all 0.0582
_refine_ls_R_factor_gt 0.0384
_refine_ls_shift/su_max 0.001
_refine_ls_shift/su_mean 0.000
_refine_ls_structure_factor_coef Fsqd
_refine_ls_weighting_details 'calc w=1/[\s^2^(Fo^2^)+(0.0525P)^2^+0.0151P] where P=(Fo^2^+2Fc^2^)/3'
_refine_ls_weighting_scheme calc
_refine_ls_wR_factor_gt 0.0951
_refine_ls_wR_factor_ref 0.1046
_reflns_number_gt 1862
_reflns_number_total 2596
_reflns_threshold_expression I>2\s(I)
_cod_data_source_file rz2086.cif
_cod_data_source_block I
_cod_original_sg_symbol_H-M P-1
_cod_database_code 2211179
_cod_database_fobs_code 2211179

loop_
_symmetry_equiv_pos_as_xyz
'x, y, z'
'-x, -y, -z'

loop_
_atom_site_type_symbol
_atom_site_label
_atom_site_fract_x
_atom_site_fract_y
_atom_site_fract_z
_atom_site_U_iso_or_equiv
_atom_site_adp_type
_atom_site_calc_flag
_atom_site_refinement_flags
_atom_site_occupancy
Cl Cl1 0.82378(9) 1.35651(8) 0.54934(4) 0.06065(19) Uani d . 1
S S1 -0.04198(8) 0.77361(8) 1.13934(4) 0.05242(18) Uani d . 1
O O1 0.6157(2) 0.7293(2) 0.92846(11) 0.0566(4) Uani d . 1
N N1 0.3101(2) 0.7500(2) 1.02004(11) 0.0344(3) Uani d . 1
N N2 0.4035(3) 0.7519(3) 1.11807(14) 0.0524(5) Uani d . 1
N N3 0.0381(2) 0.7260(2) 0.92910(12) 0.0385(4) Uani d . 1
N N4 0.1444(2) 0.7086(2) 0.83200(11) 0.0370(4) Uani d . 1
C C1 0.4348(3) 0.7313(3) 0.92603(14) 0.0356(4) Uani d . 1
C C2 0.1059(3) 0.7494(2) 1.02602(14) 0.0349(4) Uani d . 1
C C3 0.3343(2) 0.7126(2) 0.82894(13) 0.0326(4) Uani d . 1
C C4 0.4582(3) 0.6890(3) 0.72293(14) 0.0419(4) Uani d . 1
H H4A 0.3723 0.6697 0.6680 0.050 Uiso calc R 1
H H4B 0.5684 0.5737 0.7324 0.050 Uiso calc R 1
C C5 0.5484(3) 0.8581(3) 0.68092(13) 0.0355(4) Uani d . 1
C C6 0.7577(3) 0.8344(3) 0.66759(14) 0.0391(4) Uani d . 1
H H6 0.8434 0.7136 0.6861 0.047 Uiso calc R 1
C C7 0.8417(3) 0.9870(3) 0.62730(15) 0.0433(5) Uani d . 1
H H7 0.9827 0.9691 0.6187 0.052 Uiso calc R 1
C C8 0.7152(3) 1.1656(3) 0.59996(13) 0.0386(4) Uani d . 1
C C9 0.5075(3) 1.1934(3) 0.61202(16) 0.0456(5) Uani d . 1
H H9 0.4229 1.3145 0.5930 0.055 Uiso calc R 1
C C10 0.4246(3) 1.0406(3) 0.65254(14) 0.0427(5) Uani d . 1
H H10 0.2835 1.0599 0.6610 0.051 Uiso calc R 1
H H1 0.304(5) 0.835(5) 1.158(2) 0.114(12) Uiso d . 1
H H2 0.512(4) 0.807(3) 1.0970(18) 0.073(8) Uiso d . 1
H H3 -0.092(3) 0.717(3) 0.9299(17) 0.060(6) Uiso d . 1

loop_
_atom_site_aniso_label
_atom_site_aniso_U_11
_atom_site_aniso_U_22
_atom_site_aniso_U_33
_atom_site_aniso_U_12
_atom_site_aniso_U_13
_atom_site_aniso_U_23
Cl1 0.0740(4) 0.0515(3) 0.0611(3) -0.0295(3) 0.0107(3) -0.0037(3)
S1 0.0512(3) 0.0639(4) 0.0454(3) -0.0224(3) 0.0137(2) -0.0113(2)
O1 0.0288(8) 0.0959(12) 0.0508(8) -0.0247(8) -0.0034(6) -0.0098(8)
N1 0.0329(8) 0.0413(9) 0.0318(7) -0.0144(7) -0.0045(6) -0.0021(6)
N2 0.0523(12) 0.0751(14) 0.0368(9) -0.0259(11) -0.0120(8) -0.0051(9)
N3 0.0255(8) 0.0506(10) 0.0426(9) -0.0152(7) -0.0004(7) -0.0052(7)
N4 0.0327(9) 0.0432(9) 0.0384(8) -0.0151(7) -0.0014(7) -0.0052(7)
C1 0.0310(10) 0.0377(10) 0.0401(9) -0.0119(8) -0.0034(8) -0.0030(8)
C2 0.0340(10) 0.0325(9) 0.0392(9) -0.0112(8) -0.0010(8) -0.0019(7)
C3 0.0286(9) 0.0349(9) 0.0358(9) -0.0105(7) -0.0014(7) -0.0040(7)
C4 0.0402(11) 0.0478(11) 0.0419(10) -0.0162(9) 0.0029(8) -0.0125(8)
C5 0.0359(10) 0.0446(11) 0.0281(8) -0.0127(8) 0.0021(7) -0.0088(7)
C6 0.0328(10) 0.0416(11) 0.0411(10) -0.0060(8) -0.0020(8) -0.0036(8)
C7 0.0318(10) 0.0521(12) 0.0468(11) -0.0132(9) 0.0019(8) -0.0045(9)
C8 0.0445(11) 0.0431(11) 0.0313(9) -0.0162(9) 0.0017(8) -0.0059(8)
C9 0.0450(12) 0.0413(11) 0.0466(11) -0.0034(9) -0.0022(9) -0.0043(9)
C10 0.0302(10) 0.0493(12) 0.0482(11) -0.0069(9) 0.0003(8) -0.0107(9)

loop_
_atom_type_symbol
_atom_type_description
_atom_type_scat_dispersion_real
_atom_type_scat_dispersion_imag
_atom_type_scat_source
C C 0.0033 0.0016 'International Tables Vol C Tables 4.2.6.8 and 6.1.1.4'
H H 0.0000 0.0000 'International Tables Vol C Tables 4.2.6.8 and 6.1.1.4'
N N 0.0061 0.0033 'International Tables Vol C Tables 4.2.6.8 and 6.1.1.4'
O O 0.0106 0.0060 'International Tables Vol C Tables 4.2.6.8 and 6.1.1.4'
S S 0.1246 0.1234 'International Tables Vol C Tables 4.2.6.8 and 6.1.1.4'
Cl Cl 0.1484 0.1585 'International Tables Vol C Tables 4.2.6.8 and 6.1.1.4'

loop_
_geom_angle_atom_site_label_1
_geom_angle_atom_site_label_2
_geom_angle_atom_site_label_3
_geom_angle
_geom_angle_publ_flag
C1 N1 C2 124.43(13) yes
C1 N1 N2 117.01(15) yes
C2 N1 N2 118.29(15) ?
N1 N2 H1 104.0(19) ?
N1 N2 H2 105.0(14) ?
H1 N2 H2 110(2) ?
N4 N3 C2 127.77(14) yes
N4 N3 H3 115.8(13) ?
C2 N3 H3 116.4(13) ?
C3 N4 N3 117.48(14) yes
O1 C1 N1 120.18(15) ?
O1 C1 C3 125.01(16) yes
N1 C1 C3 114.81(14) yes
N3 C2 N1 113.13(15) yes
N3 C2 S1 123.08(13) yes
N1 C2 S1 123.79(12) ?
N4 C3 C1 122.35(15) yes
N4 C3 C4 118.88(14) ?
C1 C3 C4 118.72(14) ?
C3 C4 C5 114.34(15) ?
C3 C4 H4A 108.7 ?
C5 C4 H4A 108.7 ?
C3 C4 H4B 108.7 ?
C5 C4 H4B 108.7 ?
H4A C4 H4B 107.6 ?
C6 C5 C10 117.95(17) ?
C6 C5 C4 120.66(17) ?
C10 C5 C4 121.37(16) ?
C7 C6 C5 121.14(18) ?
C7 C6 H6 119.4 ?
C5 C6 H6 119.4 ?
C8 C7 C6 119.48(18) ?
C8 C7 H7 120.3 ?
C6 C7 H7 120.3 ?
C9 C8 C7 120.72(18) ?
C9 C8 Cl1 120.43(16) ?
C7 C8 Cl1 118.85(15) ?
C8 C9 C10 119.55(18) ?
C8 C9 H9 120.2 ?
C10 C9 H9 120.2 ?
C9 C10 C5 121.16(17) ?
C9 C10 H10 119.4 ?
C5 C10 H10 119.4 ?

loop_
_geom_bond_atom_site_label_1
_geom_bond_atom_site_label_2
_geom_bond_distance
_geom_bond_publ_flag
Cl1 C8 1.7433(18) ?
S1 C2 1.6513(18) yes
O1 C1 1.224(2) yes
N1 C1 1.377(2) yes
N1 C2 1.380(2) yes
N1 N2 1.410(2) yes
N2 H1 0.93(3) ?
N2 H2 0.93(2) ?
N3 N4 1.348(2) yes
N3 C2 1.356(2) yes
N3 H3 0.90(2) ?
N4 C3 1.291(2) yes
C1 C3 1.458(2) yes
C3 C4 1.498(2) ?
C4 C5 1.512(2) ?
C4 H4A 0.9700 ?
C4 H4B 0.9700 ?
C5 C6 1.384(3) ?
C5 C10 1.391(3) ?
C6 C7 1.382(3) ?
C6 H6 0.9300 ?
C7 C8 1.375(3) ?
C7 H7 0.9300 ?
C8 C9 1.368(3) ?
C9 C10 1.379(3) ?
C9 H9 0.9300 ?
C10 H10 0.9300 ?

loop_
_geom_hbond_atom_site_label_D
_geom_hbond_atom_site_label_H
_geom_hbond_atom_site_label_A
_geom_hbond_site_symmetry_A
_geom_hbond_distance_DH
_geom_hbond_distance_HA
_geom_hbond_distance_DA
_geom_hbond_angle_DHA
_geom_hbond_publ_flag
N2 H1 S1 . 0.93(3) 2.52(3) 2.973(2) 110(2) yes
N2 H2 O1 . 0.92(3) 2.23(2) 2.642(2) 106(2) yes
N3 H3 O1 1_455 0.90(2) 1.96(2) 2.856(2) 174(2) yes

loop_
_geom_torsion_atom_site_label_1
_geom_torsion_atom_site_label_2
_geom_torsion_atom_site_label_3
_geom_torsion_atom_site_label_4
_geom_torsion
_geom_torsion_publ_flag
C2 N3 N4 C3 0.6(3) ?
C2 N1 C1 O1 -178.51(17) yes
N2 N1 C1 O1 -4.6(3) ?
C2 N1 C1 C3 0.8(2) ?
N2 N1 C1 C3 174.73(15) yes
N4 N3 C2 N1 -1.6(3) ?
N4 N3 C2 S1 178.69(14) yes
C1 N1 C2 N3 0.7(2) ?
N2 N1 C2 N3 -173.14(16) ?
C1 N1 C2 S1 -179.53(14) ?
N2 N1 C2 S1 6.6(2) ?
N3 N4 C3 C1 1.2(3) ?
N3 N4 C3 C4 178.61(16) ?
O1 C1 C3 N4 177.43(18) ?
N1 C1 C3 N4 -1.8(2) ?
O1 C1 C3 C4 0.0(3) ?
N1 C1 C3 C4 -179.26(16) ?
N4 C3 C4 C5 120.18(18) yes
C1 C3 C4 C5 -62.3(2) yes
C3 C4 C5 C6 118.37(18) ?
C3 C4 C5 C10 -62.9(2) ?
C10 C5 C6 C7 0.0(2) ?
C4 C5 C6 C7 178.76(16) ?
C5 C6 C7 C8 0.0(3) ?
C6 C7 C8 C9 -0.1(3) ?
C6 C7 C8 Cl1 179.96(13) ?
C7 C8 C9 C10 0.3(3) ?
Cl1 C8 C9 C10 -179.79(13) ?
C8 C9 C10 C5 -0.3(3) ?
C6 C5 C10 C9 0.2(2) ?
C4 C5 C10 C9 -178.58(16) ?

loop_
_cod_related_entry_id
_cod_related_entry_database
_cod_related_entry_code
1 ChemSpider 8667570
